data_2236444
loop_
_publ_author_name
'Jin, Shouwen'
'Huang, Yanfei'
'Fang, Hao'
'Wang, Tianyi'
'Ding, Liangliang'

_publ_section_title
;
 3,3'-(Piperazine-1,4-diium-1,4-diyl)dipropionate dihydrate
;
_journal_coeditor_code LH5520
_journal_issue 10
_journal_name_full 'Acta Crystallographica Section E'
_journal_page_first o2827
_journal_paper_doi 10.1107/S1600536812037312
_journal_volume 68
_journal_year 2012
_chemical_formula_iupac 'C10 H18 N2 O4, 2H2 O'
_chemical_formula_moiety 'C10 H18 N2 O4, 2(H2 O)'
_chemical_formula_sum 'C10 H22 N2 O6'
_chemical_formula_weight 266.30
_chemical_name_systematic
;
3,3'-(Piperazine-1,4-diium-1,4-diyl)dipropionate dihydrate
;
_space_group_IT_number 14
_symmetry_cell_setting monoclinic
_symmetry_space_group_name_Hall '-P 2ybc'
_symmetry_space_group_name_H-M 'P 1 21/c 1'
_atom_sites_solution_hydrogens geom
_atom_sites_solution_primary direct
_atom_sites_solution_secondary difmap
_audit_creation_method SHELXL-97
_cell_angle_alpha 90.00
_cell_angle_beta 101.7800(10)
_cell_angle_gamma 90.00
_cell_formula_units_Z 2
_cell_length_a 6.8028(6)
_cell_length_b 8.8925(7)
_cell_length_c 10.4301(11)
_cell_measurement_reflns_used 1525
_cell_measurement_temperature 298(2)
_cell_measurement_theta_max 28.235
_cell_measurement_theta_min 3.038
_cell_volume 617.67(10)
_computing_cell_refinement 'SAINT (Bruker, 2002)'
_computing_data_collection 'SMART (Bruker, 2002)'
_computing_data_reduction 'SAINT (Bruker, 2002)'
_computing_molecular_graphics 'SHELXTL (Sheldrick, 2008) and Mercury (Macrae <i>et al.</i>, 2006)'
_computing_publication_material 'SHELXTL (Sheldrick, 2008)'
_computing_structure_refinement 'SHELXL97 (Sheldrick, 2008)'
_computing_structure_solution 'SHELXS97 (Sheldrick, 2008)'
_diffrn_ambient_temperature 298(2)
_diffrn_measured_fraction_theta_full 0.999
_diffrn_measured_fraction_theta_max 0.999
_diffrn_measurement_device_type 'Bruker SMART CCD'
_diffrn_measurement_method '\f and \w scans'
_diffrn_radiation_monochromator graphite
_diffrn_radiation_source 'fine-focus sealed tube'
_diffrn_radiation_type MoK\a
_diffrn_radiation_wavelength 0.71073
_diffrn_reflns_av_R_equivalents 0.0233
_diffrn_reflns_av_sigmaI/netI 0.0275
_diffrn_reflns_limit_h_max 7
_diffrn_reflns_limit_h_min -8
_diffrn_reflns_limit_k_max 5
_diffrn_reflns_limit_k_min -10
_diffrn_reflns_limit_l_max 11
_diffrn_reflns_limit_l_min -12
_diffrn_reflns_number 2951
_diffrn_reflns_theta_full 25.02
_diffrn_reflns_theta_max 25.02
_diffrn_reflns_theta_min 3.04
_exptl_absorpt_coefficient_mu 0.118
_exptl_absorpt_correction_T_max 0.963
_exptl_absorpt_correction_T_min 0.951
_exptl_absorpt_correction_type multi-scan
_exptl_absorpt_process_details '(SADABS; Bruker, 2002)'
_exptl_crystal_colour colorless
_exptl_crystal_density_diffrn 1.432
_exptl_crystal_density_method 'not measured'
_exptl_crystal_description block
_exptl_crystal_F_000 288
_exptl_crystal_size_max 0.43
_exptl_crystal_size_mid 0.40
_exptl_crystal_size_min 0.32
_refine_diff_density_max 0.214
_refine_diff_density_min -0.234
_refine_ls_extinction_method none
_refine_ls_goodness_of_fit_ref 1.060
_refine_ls_hydrogen_treatment constr
_refine_ls_matrix_type full
_refine_ls_number_parameters 82
_refine_ls_number_reflns 1087
_refine_ls_number_restraints 0
_refine_ls_restrained_S_all 1.060
_refine_ls_R_factor_all 0.0490
_refine_ls_R_factor_gt 0.0399
_refine_ls_shift/su_max 0.000
_refine_ls_shift/su_mean 0.000
_refine_ls_structure_factor_coef Fsqd
_refine_ls_weighting_details 'calc w=1/[\s^2^(Fo^2^)+(0.0526P)^2^+0.3063P] where P=(Fo^2^+2Fc^2^)/3'
_refine_ls_weighting_scheme calc
_refine_ls_wR_factor_gt 0.1025
_refine_ls_wR_factor_ref 0.1112
_reflns_number_gt 895
_reflns_number_total 1087
_reflns_threshold_expression I>2\s(I)
_cod_data_source_file lh5520.cif
_cod_data_source_block I
_cod_original_sg_symbol_H-M 'P 21/c'
_cod_database_code 2236444
_cod_database_fobs_code 2236444

loop_
_symmetry_equiv_pos_as_xyz
'x, y, z'
'-x, y+1/2, -z+1/2'
'-x, -y, -z'
'x, -y-1/2, z-1/2'

loop_
_atom_site_type_symbol
_atom_site_label
_atom_site_fract_x
_atom_site_fract_y
_atom_site_fract_z
_atom_site_U_iso_or_equiv
_atom_site_adp_type
_atom_site_calc_flag
_atom_site_refinement_flags
_atom_site_occupancy
_atom_site_symmetry_multiplicity
N N1 0.15979(19) 0.08898(15) 0.08004(12) 0.0204(3) Uani d . 1 1
H H1 0.2428 0.0121 0.1137 0.024 Uiso calc R 1 1
O O1 0.56844(18) 0.37957(15) 0.31249(12) 0.0340(4) Uani d . 1 1
O O2 0.7046(2) 0.4517(2) 0.14744(14) 0.0551(5) Uani d . 1 1
O O3 0.8070(2) 0.10838(18) 0.40824(15) 0.0541(5) Uani d . 1 1
H H3E 0.7405 0.1861 0.3781 0.065 Uiso d R 1 1
H H3F 0.7788 0.0870 0.4818 0.065 Uiso d R 1 1
C C1 0.5838(2) 0.3752(2) 0.19346(17) 0.0288(4) Uani d . 1 1
C C2 0.4531(3) 0.2636(2) 0.10320(18) 0.0335(5) Uani d . 1 1
H H2A 0.4302 0.3019 0.0143 0.040 Uiso calc R 1 1
H H2B 0.5256 0.1694 0.1049 0.040 Uiso calc R 1 1
C C3 0.2521(3) 0.23274(19) 0.13874(17) 0.0276(4) Uani d . 1 1
H H3A 0.2697 0.2274 0.2333 0.033 Uiso calc R 1 1
H H3B 0.1616 0.3154 0.1084 0.033 Uiso calc R 1 1
C C4 -0.0379(2) 0.06441(19) 0.11862(16) 0.0236(4) Uani d . 1 1
H H4A -0.1283 0.1462 0.0851 0.028 Uiso calc R 1 1
H H4B -0.0187 0.0648 0.2134 0.028 Uiso calc R 1 1
C C5 0.1314(2) 0.08320(19) -0.06607(15) 0.0230(4) Uani d . 1 1
H H5A 0.2604 0.0950 -0.0910 0.028 Uiso calc R 1 1
H H5B 0.0456 0.1656 -0.1042 0.028 Uiso calc R 1 1

loop_
_atom_site_aniso_label
_atom_site_aniso_U_11
_atom_site_aniso_U_22
_atom_site_aniso_U_33
_atom_site_aniso_U_12
_atom_site_aniso_U_13
_atom_site_aniso_U_23
N1 0.0183(7) 0.0214(7) 0.0211(7) -0.0005(5) 0.0031(5) -0.0011(6)
O1 0.0355(7) 0.0386(8) 0.0274(7) -0.0108(6) 0.0049(5) -0.0046(6)
O2 0.0584(9) 0.0713(11) 0.0388(8) -0.0414(9) 0.0174(7) -0.0142(8)
O3 0.0650(10) 0.0500(10) 0.0518(10) 0.0019(8) 0.0225(8) 0.0053(8)
C1 0.0261(9) 0.0297(9) 0.0300(10) -0.0040(7) 0.0044(7) -0.0036(8)
C2 0.0317(10) 0.0379(11) 0.0317(10) -0.0112(8) 0.0084(8) -0.0090(8)
C3 0.0249(9) 0.0256(9) 0.0317(9) -0.0040(7) 0.0046(7) -0.0064(7)
C4 0.0201(8) 0.0287(9) 0.0224(8) 0.0000(7) 0.0056(6) -0.0013(7)
C5 0.0214(8) 0.0279(9) 0.0202(8) -0.0010(7) 0.0050(6) 0.0022(7)

loop_
_atom_type_symbol
_atom_type_description
_atom_type_scat_dispersion_real
_atom_type_scat_dispersion_imag
_atom_type_scat_source
C C 0.0033 0.0016 'International Tables Vol C Tables 4.2.6.8 and 6.1.1.4'
H H 0.0000 0.0000 'International Tables Vol C Tables 4.2.6.8 and 6.1.1.4'
N N 0.0061 0.0033 'International Tables Vol C Tables 4.2.6.8 and 6.1.1.4'
O O 0.0106 0.0060 'International Tables Vol C Tables 4.2.6.8 and 6.1.1.4'

loop_
_geom_angle_atom_site_label_1
_geom_angle_atom_site_label_2
_geom_angle_atom_site_label_3
_geom_angle_site_symmetry_1
_geom_angle_site_symmetry_3
_geom_angle
C4 N1 C5 . . 109.42(12)
C4 N1 C3 . . 109.84(12)
C5 N1 C3 . . 113.65(13)
C4 N1 H1 . . 107.9
C5 N1 H1 . . 107.9
C3 N1 H1 . . 107.9
H3E O3 H3F . . 108.3
O2 C1 O1 . . 123.88(16)
O2 C1 C2 . . 117.96(16)
O1 C1 C2 . . 118.09(15)
C3 C2 C1 . . 114.16(15)
C3 C2 H2A . . 108.7
C1 C2 H2A . . 108.7
C3 C2 H2B . . 108.7
C1 C2 H2B . . 108.7
H2A C2 H2B . . 107.6
N1 C3 C2 . . 112.25(14)
N1 C3 H3A . . 109.2
C2 C3 H3A . . 109.2
N1 C3 H3B . . 109.2
C2 C3 H3B . . 109.2
H3A C3 H3B . . 107.9
N1 C4 C5 . 3 111.35(13)
N1 C4 H4A . . 109.4
C5 C4 H4A 3 . 109.4
N1 C4 H4B . . 109.4
C5 C4 H4B 3 . 109.4
H4A C4 H4B . . 108.0
N1 C5 C4 . 3 110.85(13)
N1 C5 H5A . . 109.5
C4 C5 H5A 3 . 109.5
N1 C5 H5B . . 109.5
C4 C5 H5B 3 . 109.5
H5A C5 H5B . . 108.1

loop_
_geom_bond_atom_site_label_1
_geom_bond_atom_site_label_2
_geom_bond_site_symmetry_2
_geom_bond_distance
N1 C4 . 1.4966(19)
N1 C5 . 1.4975(19)
N1 C3 . 1.499(2)
N1 H1 . 0.9100
O1 C1 . 1.267(2)
O2 C1 . 1.237(2)
O3 H3E . 0.8501
O3 H3F . 0.8500
C1 C2 . 1.523(2)
C2 C3 . 1.513(2)
C2 H2A . 0.9700
C2 H2B . 0.9700
C3 H3A . 0.9700
C3 H3B . 0.9700
C4 C5 3 1.512(2)
C4 H4A . 0.9700
C4 H4B . 0.9700
C5 C4 3 1.512(2)
C5 H5A . 0.9700
C5 H5B . 0.9700

loop_
_geom_hbond_atom_site_label_D
_geom_hbond_atom_site_label_H
_geom_hbond_atom_site_label_A
_geom_hbond_site_symmetry_A
_geom_hbond_distance_DH
_geom_hbond_distance_HA
_geom_hbond_distance_DA
_geom_hbond_angle_DHA
O3 H3F O2 4_566 0.85 1.93 2.776(2) 177
O3 H3E O1 . 0.85 2.11 2.964(2) 177
N1 H1 O2 2_645 0.91 2.50 3.0577(19) 120
N1 H1 O1 2_645 0.91 1.80 2.7011(18) 172
C4 H4B O3 1_455 0.97 2.58 3.419(2) 145
C4 H4B O2 2_645 0.97 2.53 3.137(2) 120
C5 H5A O1 4_565 0.97 2.51 3.477(2) 172

loop_
_geom_torsion_atom_site_label_1
_geom_torsion_atom_site_label_2
_geom_torsion_atom_site_label_3
_geom_torsion_atom_site_label_4
_geom_torsion_site_symmetry_4
_geom_torsion
O2 C1 C2 C3 . -151.50(18)
O1 C1 C2 C3 . 31.5(2)
C4 N1 C3 C2 . 179.91(14)
C5 N1 C3 C2 . -57.14(19)
C1 C2 C3 N1 . -160.56(15)
C5 N1 C4 C5 3 57.11(18)
C3 N1 C4 C5 3 -177.48(13)
C4 N1 C5 C4 3 -56.82(18)
C3 N1 C5 C4 3 -179.99(13)
